data_4332048
loop_
_publ_author_name
'Gong, Yun'
'Tang, Wang'
'Hou, Wenbin'
'Zha, Zhongyong'
'Hu, Changwen'

_publ_section_title
;
 Transformation from a Low-Dimensional Framework to a High-Dimensional
 Architecture Based on Different Metal Ions:&#x00A0; Syntheses,
 Structures, and Photoluminescences
;
_journal_issue 13
_journal_name_full 'Inorganic Chemistry'
_journal_page_first 4987
_journal_page_last 4995
_journal_paper_doi 10.1021/ic052095h
_journal_volume 45
_journal_year 2006
_chemical_formula_sum 'C3 H11 Mn N O8 P2'
_chemical_formula_weight 306.01
_chemical_name_systematic
; 
 ? 
;
_space_group_IT_number 2
_symmetry_cell_setting triclinic
_symmetry_space_group_name_Hall '-P 1'
_symmetry_space_group_name_H-M 'P -1'
_atom_sites_solution_hydrogens geom
_atom_sites_solution_primary direct
_atom_sites_solution_secondary difmap
_audit_creation_method SHELXL-97
_cell_angle_alpha 92.03(3)
_cell_angle_beta 104.30(3)
_cell_angle_gamma 97.45(3)
_cell_formula_units_Z 2
_cell_length_a 5.570(11)
_cell_length_b 8.883(18)
_cell_length_c 9.84(2)
_cell_measurement_temperature 293(2)
_cell_volume 466.6(16)
_computing_structure_refinement 'SHELXL-97 (Sheldrick, 1997)'
_computing_structure_solution 'SHELXS-97 (Sheldrick, 1990)'
_diffrn_ambient_temperature 293(2)
_diffrn_detector_area_resol_mean 9
_diffrn_measured_fraction_theta_full 0.980
_diffrn_measured_fraction_theta_max 0.980
_diffrn_measurement_device_type 'Nonius KappaCCD diffractometer'
_diffrn_measurement_method CCD
_diffrn_radiation_monochromator graphite
_diffrn_radiation_source 'fine-focus sealed tube'
_diffrn_radiation_type MoK\a
_diffrn_radiation_wavelength 0.71073
_diffrn_reflns_av_R_equivalents 0.0337
_diffrn_reflns_av_sigmaI/netI 0.0815
_diffrn_reflns_limit_h_max 6
_diffrn_reflns_limit_h_min -6
_diffrn_reflns_limit_k_max 10
_diffrn_reflns_limit_k_min -9
_diffrn_reflns_limit_l_max 10
_diffrn_reflns_limit_l_min -11
_diffrn_reflns_number 2383
_diffrn_reflns_theta_full 25.00
_diffrn_reflns_theta_max 25.00
_diffrn_reflns_theta_min 2.14
_diffrn_standards_decay_% none
_diffrn_standards_interval_count 0
_diffrn_standards_number 0
_exptl_absorpt_coefficient_mu 1.784
_exptl_absorpt_correction_T_max 0.586
_exptl_absorpt_correction_T_min 0.555
_exptl_absorpt_correction_type multi-scan
_exptl_absorpt_process_details '(blessing, 1995, 1997)'
_exptl_crystal_colour pink
_exptl_crystal_density_diffrn 2.179
_exptl_crystal_density_method 'not measured'
_exptl_crystal_description column
_exptl_crystal_F_000 310
_exptl_crystal_size_max 0.40
_exptl_crystal_size_mid 0.30
_exptl_crystal_size_min 0.28
_refine_diff_density_max 0.671
_refine_diff_density_min -0.840
_refine_diff_density_rms 0.148
_refine_ls_extinction_method none
_refine_ls_goodness_of_fit_ref 1.106
_refine_ls_hydrogen_treatment mixed
_refine_ls_matrix_type full
_refine_ls_number_parameters 153
_refine_ls_number_reflns 1610
_refine_ls_number_restraints 4
_refine_ls_restrained_S_all 1.105
_refine_ls_R_factor_all 0.0764
_refine_ls_R_factor_gt 0.0535
_refine_ls_shift/su_max 0.000
_refine_ls_shift/su_mean 0.000
_refine_ls_structure_factor_coef Fsqd
_refine_ls_weighting_details 'calc w=1/[\s^2^(Fo^2^)+(0.0474P)^2^+0.0000P] where P=(Fo^2^+2Fc^2^)/3'
_refine_ls_weighting_scheme calc
_refine_ls_wR_factor_gt 0.1094
_refine_ls_wR_factor_ref 0.1170
_reflns_number_gt 1149
_reflns_number_total 1610
_reflns_threshold_expression >2sigma(I)
_cod_data_source_file ic052095hsup1.cif
_cod_data_source_block 050712e
_cod_original_cell_volume 466.5(16)
_cod_original_sg_symbol_H-M P-1
_cod_database_code 4332048

loop_
_symmetry_equiv_pos_as_xyz
'x, y, z'
'-x, -y, -z'

loop_
_atom_site_label
_atom_site_type_symbol
_atom_site_fract_x
_atom_site_fract_y
_atom_site_fract_z
_atom_site_U_iso_or_equiv
_atom_site_adp_type
_atom_site_occupancy
_atom_site_symmetry_multiplicity
_atom_site_calc_flag
_atom_site_refinement_flags
Mn1 Mn 0.38120(16) 0.90317(10) 0.61773(10) 0.0135(3) Uani 1 1 d .
N1 N 0.8131(9) 0.3027(5) 0.7695(5) 0.0203(12) Uani 1 1 d .
H1A H 0.8922 0.2691 0.7088 0.030 Uiso 1 1 calc R
H1B H 0.6497 0.2927 0.7290 0.030 Uiso 1 1 calc R
H1C H 0.8394 0.2488 0.8450 0.030 Uiso 1 1 calc R
O1 O 0.7462(7) 0.9677(4) 0.7709(4) 0.0159(10) Uani 1 1 d .
O2 O 1.1954(7) 0.9064(4) 0.7893(4) 0.0181(10) Uani 1 1 d .
O3 O 0.9432(8) 0.7849(5) 0.9411(4) 0.0195(10) Uani 1 1 d D
O4 O 0.6154(7) 0.8802(4) 0.4628(4) 0.0141(9) Uani 1 1 d .
O5 O 0.6506(7) 0.6184(4) 0.3778(4) 0.0174(10) Uani 1 1 d .
O6 O 1.0467(7) 0.8027(4) 0.4744(4) 0.0146(9) Uani 1 1 d .
O7 O 0.5296(7) 0.6690(4) 0.6708(4) 0.0167(10) Uani 1 1 d D
O8 O 0.4445(10) 0.1847(6) 0.9580(6) 0.0344(12) Uani 1 1 d D
P1 P 0.9263(3) 0.85390(17) 0.79304(16) 0.0135(4) Uani 1 1 d .
P2 P 0.7787(3) 0.75249(17) 0.48073(16) 0.0116(4) Uani 1 1 d .
C1 C 0.7881(10) 0.6949(6) 0.6608(6) 0.0116(13) Uani 1 1 d .
C2 C 0.9185(11) 0.5538(6) 0.6814(6) 0.0180(14) Uani 1 1 d .
H2A H 1.0931 0.5843 0.6836 0.022 Uiso 1 1 calc R
H2B H 0.8468 0.4840 0.5990 0.022 Uiso 1 1 calc R
C3 C 0.9093(12) 0.4649(7) 0.8122(7) 0.0213(15) Uani 1 1 d .
H3A H 1.0758 0.4739 0.8748 0.026 Uiso 1 1 calc R
H3B H 0.8014 0.5074 0.8625 0.026 Uiso 1 1 calc R
H1 H 0.804(8) 0.793(9) 0.958(9) 0.06(3) Uiso 1 1 d D
H2 H 0.476(11) 0.576(3) 0.650(7) 0.026(19) Uiso 1 1 d D
H3 H 0.562(9) 0.162(8) 1.022(5) 0.04(2) Uiso 1 1 d D
H4 H 0.380(14) 0.106(6) 0.905(7) 0.06(3) Uiso 1 1 d D

loop_
_atom_site_aniso_label
_atom_site_aniso_U_11
_atom_site_aniso_U_22
_atom_site_aniso_U_33
_atom_site_aniso_U_23
_atom_site_aniso_U_13
_atom_site_aniso_U_12
Mn1 0.0100(5) 0.0142(5) 0.0172(5) 0.0014(4) 0.0048(4) 0.0028(4)
N1 0.019(3) 0.023(3) 0.018(3) 0.003(2) 0.004(2) 0.000(2)
O1 0.012(2) 0.013(2) 0.021(2) -0.0007(18) 0.0018(19) 0.0045(18)
O2 0.009(2) 0.025(2) 0.020(2) -0.0037(19) 0.0048(18) -0.0021(18)
O3 0.021(3) 0.025(2) 0.015(2) 0.0043(19) 0.005(2) 0.009(2)
O4 0.015(2) 0.012(2) 0.019(2) 0.0029(18) 0.0076(18) 0.0060(17)
O5 0.017(2) 0.015(2) 0.020(2) -0.0030(18) 0.0032(19) 0.0025(18)
O6 0.007(2) 0.020(2) 0.019(2) -0.0013(18) 0.0056(18) 0.0029(17)
O7 0.012(2) 0.014(2) 0.025(3) 0.000(2) 0.0067(19) 0.0007(19)
O8 0.031(3) 0.042(3) 0.033(3) -0.001(3) 0.012(3) 0.008(3)
P1 0.0096(8) 0.0151(8) 0.0157(9) -0.0007(7) 0.0034(7) 0.0018(6)
P2 0.0083(8) 0.0118(8) 0.0158(9) 0.0007(6) 0.0039(7) 0.0031(6)
C1 0.008(3) 0.011(3) 0.018(3) 0.000(3) 0.006(3) 0.005(2)
C2 0.021(4) 0.015(3) 0.020(4) 0.002(3) 0.008(3) 0.007(3)
C3 0.025(4) 0.015(3) 0.022(4) 0.002(3) 0.002(3) 0.008(3)

loop_
_atom_type_symbol
_atom_type_description
_atom_type_scat_dispersion_real
_atom_type_scat_dispersion_imag
_atom_type_scat_source
C C 0.0033 0.0016 'International Tables Vol C Tables 4.2.6.8 and 6.1.1.4'
H H 0.0000 0.0000 'International Tables Vol C Tables 4.2.6.8 and 6.1.1.4'
O O 0.0106 0.0060 'International Tables Vol C Tables 4.2.6.8 and 6.1.1.4'
N N 0.0061 0.0033 'International Tables Vol C Tables 4.2.6.8 and 6.1.1.4'
P P 0.1023 0.0942 'International Tables Vol C Tables 4.2.6.8 and 6.1.1.4'
Mn Mn 0.3368 0.7283 'International Tables Vol C Tables 4.2.6.8 and 6.1.1.4'

loop_
_geom_angle_atom_site_label_1
_geom_angle_atom_site_label_2
_geom_angle_atom_site_label_3
_geom_angle
_geom_angle_site_symmetry_1
_geom_angle_site_symmetry_3
O6 Mn1 O4 95.90(17) 1_455 2_676
O6 Mn1 O2 91.5(2) 1_455 1_455
O4 Mn1 O2 107.26(17) 2_676 1_455
O6 Mn1 O1 170.08(14) 1_455 .
O4 Mn1 O1 93.17(16) 2_676 .
O2 Mn1 O1 89.7(2) 1_455 .
O6 Mn1 O4 93.7(2) 1_455 .
O4 Mn1 O4 79.42(17) 2_676 .
O2 Mn1 O4 171.13(15) 1_455 .
O1 Mn1 O4 84.0(2) . .
O6 Mn1 O7 94.45(18) 1_455 .
O4 Mn1 O7 155.60(16) 2_676 .
O2 Mn1 O7 94.48(16) 1_455 .
O1 Mn1 O7 75.64(16) . .
O4 Mn1 O7 77.92(15) . .
P1 O1 Mn1 118.0(2) . .
P1 O2 Mn1 131.5(2) . 1_655
P2 O4 Mn1 138.0(2) . 2_676
P2 O4 Mn1 117.4(2) . .
Mn1 O4 Mn1 100.58(17) 2_676 .
P2 O6 Mn1 136.0(3) . 1_655
C1 O7 Mn1 104.2(3) . .
O1 P1 O2 118.4(3) . .
O1 P1 O3 110.0(3) . .
O2 P1 O3 105.6(2) . .
O1 P1 C1 106.5(3) . .
O2 P1 C1 109.9(3) . .
O3 P1 C1 105.8(3) . .
O5 P2 O6 112.7(2) . .
O5 P2 O4 109.8(3) . .
O6 P2 O4 114.1(2) . .
O5 P2 C1 108.3(3) . .
O6 P2 C1 107.5(2) . .
O4 P2 C1 103.9(2) . .
O7 C1 C2 113.6(4) . .
O7 C1 P1 102.3(4) . .
C2 C1 P1 115.0(4) . .
O7 C1 P2 106.5(4) . .
C2 C1 P2 107.6(4) . .
P1 C1 P2 111.5(3) . .
C1 C2 C3 118.3(5) . .
N1 C3 C2 110.0(5) . .

loop_
_geom_bond_atom_site_label_1
_geom_bond_atom_site_label_2
_geom_bond_distance
_geom_bond_site_symmetry_2
Mn1 O6 2.106(5) 1_455
Mn1 O4 2.106(5) 2_676
Mn1 O2 2.188(5) 1_455
Mn1 O1 2.203(5) .
Mn1 O4 2.257(5) .
Mn1 O7 2.365(6) .
N1 C3 1.478(8) .
O1 P1 1.499(5) .
O2 P1 1.521(5) .
O2 Mn1 2.188(5) 1_655
O3 P1 1.586(5) .
O4 P2 1.532(5) .
O4 Mn1 2.106(5) 2_676
O5 P2 1.513(5) .
O6 P2 1.519(5) .
O6 Mn1 2.106(5) 1_655
O7 C1 1.456(7) .
P1 C1 1.836(6) .
P2 C1 1.852(7) .
C1 C2 1.524(8) .
C2 C3 1.542(8) .
